data_4302823
loop_
_publ_author_name
'Rongming Wang'
'Jian Zhang'
'Lijuan Li'

_publ_contact_author_address
;
Department of Chemistry and Biochemistry
California State University, Long Beach
1250 Bellflower Boulevard, Long Beach, CA 90840
;
_publ_contact_author_email lli@csulb.edu
_publ_contact_author_name 'Lijuan Li'
_publ_section_title
;
Conformation Preference of a Flexible Cyclohexanetetracarboxylate Ligand in
Three New Metal-Organic Frameworks: Structures, Magnetic and Luminescent
Properties
;
_journal_name_full 'Inorganic Chemistry'
_journal_page_first 7194
_journal_page_last 7200
_journal_paper_doi 10.1021/ic900390y
_journal_volume 48
_journal_year 2009
_chemical_formula_sum 'C10 H22 Cd2 O15'
_chemical_formula_weight 607.08
_chemical_name_systematic
; 
 ? 
;
_space_group_IT_number 2
_symmetry_cell_setting triclinic
_symmetry_space_group_name_Hall '-P 1'
_symmetry_space_group_name_H-M 'P -1'
_atom_sites_solution_hydrogens geom
_atom_sites_solution_primary direct
_atom_sites_solution_secondary difmap
_audit_creation_method SHELXL-97
_cell_angle_alpha 86.07(3)
_cell_angle_beta 82.97(2)
_cell_angle_gamma 64.81(2)
_cell_formula_units_Z 2
_cell_length_a 8.713(3)
_cell_length_b 9.671(3)
_cell_length_c 11.321(4)
_cell_measurement_reflns_used 660
_cell_measurement_temperature 293(2)
_cell_measurement_theta_max 19.92
_cell_measurement_theta_min 2.33
_cell_volume 856.6(5)
_computing_cell_refinement 'Bruker SMART'
_computing_data_collection 'Bruker SMART'
_computing_data_reduction 'Bruker SAINT'
_computing_molecular_graphics 'Bruker SHELXTL'
_computing_publication_material 'Bruker SHELXTL'
_computing_structure_refinement 'SHELXL-97 (Sheldrick, 1997)'
_computing_structure_solution 'SHELXS-97 (Sheldrick, 1990)'
_diffrn_ambient_temperature 293(2)
_diffrn_measured_fraction_theta_full 0.979
_diffrn_measured_fraction_theta_max 0.979
_diffrn_measurement_device_type 'CCD area detector'
_diffrn_measurement_method 'phi and omega scans'
_diffrn_radiation_monochromator graphite
_diffrn_radiation_source 'fine-focus sealed tube'
_diffrn_radiation_type MoK\a
_diffrn_radiation_wavelength 0.71073
_diffrn_reflns_av_R_equivalents 0.1562
_diffrn_reflns_av_sigmaI/netI 0.1430
_diffrn_reflns_limit_h_max 8
_diffrn_reflns_limit_h_min -8
_diffrn_reflns_limit_k_max 7
_diffrn_reflns_limit_k_min -9
_diffrn_reflns_limit_l_max 10
_diffrn_reflns_limit_l_min -11
_diffrn_reflns_number 5375
_diffrn_reflns_theta_full 20.40
_diffrn_reflns_theta_max 20.40
_diffrn_reflns_theta_min 1.81
_diffrn_standards_decay_% 0
_diffrn_standards_interval_count 0
_diffrn_standards_interval_time .
_diffrn_standards_number 0
_exptl_absorpt_coefficient_mu 2.563
_exptl_absorpt_correction_T_max .774
_exptl_absorpt_correction_T_min .583
_exptl_absorpt_correction_type empirical
_exptl_absorpt_process_details 'SADABS (Sheldrick, 1996)'
_exptl_crystal_colour colorless
_exptl_crystal_density_diffrn 2.353
_exptl_crystal_density_meas 2.320
_exptl_crystal_density_method 'not measured'
_exptl_crystal_description plate
_exptl_crystal_F_000 596
_exptl_crystal_size_max .20
_exptl_crystal_size_mid .18
_exptl_crystal_size_min .12
_refine_diff_density_max 0.706
_refine_diff_density_min -0.935
_refine_diff_density_rms 0.158
_refine_ls_extinction_method none
_refine_ls_goodness_of_fit_ref 0.995
_refine_ls_hydrogen_treatment mixed
_refine_ls_matrix_type full
_refine_ls_number_parameters 243
_refine_ls_number_reflns 1662
_refine_ls_number_restraints 3
_refine_ls_restrained_S_all 0.994
_refine_ls_R_factor_all 0.0929
_refine_ls_R_factor_gt 0.0522
_refine_ls_shift/su_max 0.000
_refine_ls_shift/su_mean 0.000
_refine_ls_structure_factor_coef Fsqd
_refine_ls_weighting_details 'calc w=1/[\s^2^(Fo^2^)+(0.0000P)^2^+0.0000P] where P=(Fo^2^+2Fc^2^)/3'
_refine_ls_weighting_scheme calc
_refine_ls_wR_factor_gt 0.0995
_refine_ls_wR_factor_ref 0.1122
_reflns_number_gt 1115
_reflns_number_total 1662
_reflns_threshold_expression >2sigma(I)
_cod_data_source_file ic900390y_si_002_3.cif
_cod_data_source_block 3
_cod_depositor_comments
;
The following automatic conversions were performed:
'_symmetry_cell_setting' value 'Triclinic' changed to 'triclinic'
according to '/home/saulius/struct/CIF-dictionaries/cif_core.dic'
dictionary named 'cif_core.dic' version 2.4.1 from 2010-06-29.

Automatic conversion script
Id: cif_fix_enum 1527 2010-12-29 10:47:43Z saulius 
;
_cod_original_cell_volume 856.7(5)
_cod_database_code 4302823

loop_
_symmetry_equiv_pos_as_xyz
'x, y, z'
'-x, -y, -z'

loop_
_atom_site_label
_atom_site_type_symbol
_atom_site_fract_x
_atom_site_fract_y
_atom_site_fract_z
_atom_site_U_iso_or_equiv
_atom_site_adp_type
_atom_site_occupancy
_atom_site_symmetry_multiplicity
_atom_site_calc_flag
_atom_site_refinement_flags
_atom_site_disorder_assembly
_atom_site_disorder_group
Cd1 Cd 0.31417(14) 0.94760(13) 0.02209(9) 0.0292(4) Uani 1 1 d . . .
Cd2 Cd 0.67862(15) 0.21241(13) 0.51709(9) 0.0336(4) Uani 1 1 d . . .
C1 C 0.9975(17) 0.3737(17) 0.1739(13) 0.028(4) Uani 1 1 d . . .
H1A H 1.0754 0.4176 0.1382 0.033 Uiso 1 1 calc R . .
C2 C 0.628(2) 0.7504(19) 0.0790(14) 0.028(4) Uiso 1 1 d . . .
C3 C 0.9829(18) 0.4007(17) 0.3046(11) 0.022(4) Uani 1 1 d . . .
H3A H 1.0987 0.3449 0.3279 0.027 Uiso 1 1 calc R . .
C4 C 0.7861(18) 0.6423(16) 0.1365(12) 0.029(4) Uani 1 1 d . . .
H4A H 0.8811 0.6562 0.0898 0.034 Uiso 1 1 calc R . .
C5 C 0.9356(19) 0.5690(18) 0.3268(13) 0.030(4) Uani 1 1 d D . .
H5A H 0.9924 0.5982 0.3775 0.035 Uiso 1 1 calc RD . .
H5B H 1.014(17) 0.56(3) 0.259(6) 0.15(10) Uiso 1 1 d D . .
C6 C 0.8764(18) 0.3358(18) 0.3819(13) 0.025(4) Uani 1 1 d . . .
C7 C 0.7846(17) 0.6910(17) 0.2590(12) 0.026(4) Uani 1 1 d . . .
H7A H 0.8021 0.7849 0.2507 0.031 Uiso 1 1 calc R . .
C9 C 0.613(2) 0.7289(19) 0.3367(13) 0.027(4) Uani 1 1 d . . .
C10 C 1.081(2) 0.2127(18) 0.1362(14) 0.026(4) Uani 1 1 d . . .
C11 C 0.8265(16) 0.4757(17) 0.1246(12) 0.022(4) Uani 1 1 d . . .
H11A H 0.8330 0.4533 0.0414 0.026 Uiso 1 1 calc R . .
H11B H 0.7359 0.4538 0.1679 0.026 Uiso 1 1 calc R . .
O1 O 0.5745(13) 0.8286(13) 0.4175(9) 0.041(3) Uani 1 1 d . . .
O1W O 0.7843(13) -0.0458(12) 0.4756(8) 0.044(3) Uani 1 1 d . . .
H1WA H 0.7065 -0.0657 0.4599 0.066 Uiso 1 1 d R . .
H1WB H 0.8564 -0.0737 0.4141 0.066 Uiso 1 1 d R . .
O2 O 0.5174(13) 0.6716(12) 0.3187(9) 0.035(3) Uani 1 1 d . . .
O2W O 0.4711(13) 0.3773(12) 0.3931(9) 0.046(3) Uani 1 1 d . . .
H2WA H 0.4423 0.3263 0.3534 0.069 Uiso 1 1 d R . .
H2WB H 0.3777 0.4508 0.4183 0.069 Uiso 1 1 d R . .
O3 O 0.5788(12) 0.8900(11) 0.0965(8) 0.036(3) Uani 1 1 d . . .
O3W O 0.8931(11) 0.0973(11) 0.6476(8) 0.036(3) Uani 1 1 d . . .
H3WA H 0.8575 0.1356 0.7134 0.053 Uiso 1 1 d R . .
H3WB H 0.9303 0.0020 0.6598 0.053 Uiso 1 1 d R . .
O4 O 0.5519(13) 0.6995(12) 0.0218(10) 0.042(3) Uani 1 1 d . . .
O4W O 0.2516(15) 0.9160(15) -0.1590(9) 0.060(4) Uani 1 1 d . . .
H4WA H 0.3337 0.9029 -0.2082 0.090 Uiso 1 1 d R . .
H4WB H 0.2477 0.8290 -0.1510 0.090 Uiso 1 1 d R . .
O5 O 0.7911(12) 0.3953(12) 0.4796(8) 0.037(3) Uani 1 1 d . . .
O5W O 0.1771(12) 0.8056(12) 0.1162(8) 0.035(3) Uani 1 1 d . . .
H5WA H 0.2465 0.7169 0.1245 0.052 Uiso 1 1 d R . .
H5WB H 0.0965 0.7979 0.0858 0.052 Uiso 1 1 d R . .
O6 O 0.8648(13) 0.2192(13) 0.3467(9) 0.037(3) Uani 1 1 d . . .
O6W O 0.3488(13) 0.5080(12) 0.1633(9) 0.053(3) Uani 1 1 d . . .
H6WA H 0.4409 0.5126 0.1761 0.079 Uiso 1 1 d R . .
H6WB H 0.3864 0.4238 0.1271 0.079 Uiso 1 1 d R . .
O7 O 1.0327(13) 0.1651(11) 0.0550(9) 0.034(3) Uani 1 1 d . . .
O7W O 1.4578(14) 0.1283(13) 0.3039(9) 0.053(3) Uani 1 1 d . . .
H7WA H 1.3735 0.1317 0.2706 0.080 Uiso 1 1 d R . .
H7WB H 1.4937 0.0397 0.3356 0.080 Uiso 1 1 d R . .
O8 O 1.2213(14) 0.1202(13) 0.1813(10) 0.042(3) Uani 1 1 d . . .

loop_
_atom_site_aniso_label
_atom_site_aniso_U_11
_atom_site_aniso_U_22
_atom_site_aniso_U_33
_atom_site_aniso_U_23
_atom_site_aniso_U_13
_atom_site_aniso_U_12
Cd1 0.0259(8) 0.0242(7) 0.0321(7) -0.0029(5) -0.0003(6) -0.0056(6)
Cd2 0.0287(8) 0.0331(8) 0.0363(7) -0.0001(6) 0.0061(6) -0.0130(6)
C1 0.011(9) 0.025(10) 0.047(10) -0.001(8) 0.012(8) -0.011(8)
C3 0.019(9) 0.030(9) 0.015(8) 0.000(7) 0.002(7) -0.010(8)
C4 0.034(10) 0.022(10) 0.027(9) 0.004(8) 0.011(8) -0.013(8)
C5 0.029(10) 0.032(10) 0.032(9) -0.002(8) -0.012(8) -0.014(9)
C6 0.024(10) 0.023(10) 0.029(10) 0.016(9) -0.011(9) -0.011(9)
C7 0.021(9) 0.028(9) 0.034(9) -0.006(8) -0.004(8) -0.014(8)
C9 0.020(10) 0.023(10) 0.028(10) 0.014(9) -0.007(8) 0.000(9)
C10 0.028(11) 0.027(10) 0.015(9) -0.012(8) 0.010(8) -0.005(10)
C11 0.008(8) 0.036(10) 0.022(8) 0.002(7) -0.003(7) -0.009(8)
O1 0.034(7) 0.049(7) 0.038(6) -0.016(6) 0.015(6) -0.019(6)
O1W 0.040(7) 0.051(8) 0.050(7) -0.017(6) 0.006(6) -0.029(6)
O2 0.032(7) 0.038(7) 0.035(6) -0.005(5) 0.006(6) -0.016(6)
O2W 0.051(7) 0.044(7) 0.048(7) -0.003(6) -0.011(6) -0.024(6)
O3 0.026(6) 0.033(7) 0.037(6) 0.000(5) 0.007(5) -0.005(6)
O3W 0.027(6) 0.034(7) 0.035(6) -0.005(5) 0.012(5) -0.007(6)
O4 0.035(7) 0.031(6) 0.063(7) -0.002(6) -0.009(6) -0.014(6)
O4W 0.075(9) 0.083(10) 0.053(7) 0.004(7) -0.013(7) -0.061(9)
O5 0.041(7) 0.044(7) 0.019(6) 0.002(6) 0.008(6) -0.016(6)
O5W 0.034(6) 0.036(7) 0.037(6) -0.004(5) -0.004(5) -0.017(6)
O6 0.034(7) 0.040(8) 0.045(7) -0.006(6) 0.014(5) -0.027(6)
O6W 0.052(8) 0.035(7) 0.074(8) -0.008(6) -0.012(7) -0.019(7)
O7 0.041(7) 0.021(6) 0.035(7) 0.003(6) -0.006(6) -0.007(6)
O7W 0.058(8) 0.059(8) 0.047(7) -0.024(6) 0.004(6) -0.028(7)
O8 0.038(8) 0.033(7) 0.056(7) -0.014(6) -0.008(6) -0.012(7)

loop_
_atom_type_symbol
_atom_type_description
_atom_type_scat_dispersion_real
_atom_type_scat_dispersion_imag
_atom_type_scat_source
C C 0.0033 0.0016 'International Tables Vol C Tables 4.2.6.8 and 6.1.1.4'
H H 0.0000 0.0000 'International Tables Vol C Tables 4.2.6.8 and 6.1.1.4'
O O 0.0106 0.0060 'International Tables Vol C Tables 4.2.6.8 and 6.1.1.4'
Cd Cd -0.8075 1.2024 'International Tables Vol C Tables 4.2.6.8 and 6.1.1.4'

loop_
_geom_angle_atom_site_label_1
_geom_angle_atom_site_label_2
_geom_angle_atom_site_label_3
_geom_angle
_geom_angle_site_symmetry_1
_geom_angle_site_symmetry_3
_geom_angle_publ_flag
O4W Cd1 O5W 92.6(4) . . ?
O4W Cd1 O8 142.5(5) . 1_465 ?
O5W Cd1 O8 92.1(3) . 1_465 ?
O4W Cd1 O3 131.5(4) . . ?
O5W Cd1 O3 112.5(3) . . ?
O8 Cd1 O3 79.7(4) 1_465 . ?
O4W Cd1 O3 80.0(4) . 2_675 ?
O5W Cd1 O3 170.9(3) . 2_675 ?
O8 Cd1 O3 90.5(3) 1_465 2_675 ?
O3 Cd1 O3 76.6(4) . 2_675 ?
O4W Cd1 O4 93.0(4) . . ?
O5W Cd1 O4 80.5(3) . . ?
O8 Cd1 O4 124.5(4) 1_465 . ?
O3 Cd1 O4 54.4(4) . . ?
O3 Cd1 O4 105.2(3) 2_675 . ?
O4W Cd1 O7 89.5(4) . 1_465 ?
O5W Cd1 O7 84.5(3) . 1_465 ?
O8 Cd1 O7 54.0(4) 1_465 1_465 ?
O3 Cd1 O7 131.8(4) . 1_465 ?
O3 Cd1 O7 90.0(3) 2_675 1_465 ?
O4 Cd1 O7 164.9(3) . 1_465 ?
O4W Cd1 C2 115.3(5) . . ?
O5W Cd1 C2 94.8(4) . . ?
O8 Cd1 C2 101.3(5) 1_465 . ?
O3 Cd1 C2 27.5(4) . . ?
O3 Cd1 C2 93.2(4) 2_675 . ?
O4 Cd1 C2 27.1(4) . . ?
O7 Cd1 C2 155.1(5) 1_465 . ?
O1W Cd2 O2 123.8(3) . 2_666 ?
O1W Cd2 O5 133.3(3) . . ?
O2 Cd2 O5 98.3(4) 2_666 . ?
O1W Cd2 O3W 77.1(4) . . ?
O2 Cd2 O3W 89.0(3) 2_666 . ?
O5 Cd2 O3W 85.1(3) . . ?
O1W Cd2 O2W 114.7(4) . . ?
O2 Cd2 O2W 87.7(4) 2_666 . ?
O5 Cd2 O2W 83.3(3) . . ?
O3W Cd2 O2W 167.4(4) . . ?
O1W Cd2 O6 84.3(3) . . ?
O2 Cd2 O6 151.8(4) 2_666 . ?
O5 Cd2 O6 54.9(3) . . ?
O3W Cd2 O6 96.1(3) . . ?
O2W Cd2 O6 81.3(3) . . ?
O1W Cd2 O1 80.8(4) . 2_666 ?
O2 Cd2 O1 54.7(4) 2_666 2_666 ?
O5 Cd2 O1 145.4(4) . 2_666 ?
O3W Cd2 O1 112.4(3) . 2_666 ?
O2W Cd2 O1 75.3(3) . 2_666 ?
O6 Cd2 O1 143.6(4) . 2_666 ?
O1W Cd2 C9 104.5(4) . 2_666 ?
O2 Cd2 C9 26.6(4) 2_666 2_666 ?
O5 Cd2 C9 121.6(5) . 2_666 ?
O3W Cd2 C9 102.9(4) . 2_666 ?
O2W Cd2 C9 79.2(4) . 2_666 ?
O6 Cd2 C9 160.4(4) . 2_666 ?
O1 Cd2 C9 28.2(4) 2_666 2_666 ?
O1W Cd2 C6 109.0(4) . . ?
O2 Cd2 C6 125.4(5) 2_666 . ?
O5 Cd2 C6 27.5(4) . . ?
O3W Cd2 C6 90.3(3) . . ?
O2W Cd2 C6 81.7(4) . . ?
O6 Cd2 C6 27.4(4) . . ?
O1 Cd2 C6 157.0(4) 2_666 . ?
C9 Cd2 C6 146.0(5) 2_666 . ?
C10 C1 C3 116.6(13) . . ?
C10 C1 C11 117.0(14) . . ?
C3 C1 C11 109.4(12) . . ?
C10 C1 H1A 104.0 . . ?
C3 C1 H1A 104.0 . . ?
C11 C1 H1A 104.0 . . ?
O4 C2 O3 123.2(15) . . ?
O4 C2 C4 120.3(15) . . ?
O3 C2 C4 116.4(15) . . ?
O4 C2 Cd1 62.8(8) . . ?
O3 C2 Cd1 61.2(8) . . ?
C4 C2 Cd1 168.3(10) . . ?
C6 C3 C1 115.0(12) . . ?
C6 C3 C5 114.2(13) . . ?
C1 C3 C5 110.6(12) . . ?
C6 C3 H3A 105.4 . . ?
C1 C3 H3A 105.4 . . ?
C5 C3 H3A 105.4 . . ?
C7 C4 C11 115.5(12) . . ?
C7 C4 C2 111.4(13) . . ?
C11 C4 C2 113.8(13) . . ?
C7 C4 H4A 105.0 . . ?
C11 C4 H4A 105.0 . . ?
C2 C4 H4A 105.0 . . ?
C3 C5 C7 116.6(13) . . ?
C3 C5 H5A 121.7 . . ?
C7 C5 H5A 121.7 . . ?
C3 C5 H5B 82(10) . . ?
C7 C5 H5B 91(10) . . ?
H5A C5 H5B 96.4 . . ?
O6 C6 O5 118.1(12) . . ?
O6 C6 C3 118.6(14) . . ?
O5 C6 C3 123.3(14) . . ?
O6 C6 Cd2 59.6(7) . . ?
O5 C6 Cd2 58.5(7) . . ?
C3 C6 Cd2 178.0(11) . . ?
C4 C7 C9 113.4(13) . . ?
C4 C7 C5 112.3(13) . . ?
C9 C7 C5 109.5(11) . . ?
C4 C7 H7A 107.1 . . ?
C9 C7 H7A 107.1 . . ?
C5 C7 H7A 107.1 . . ?
O2 C9 O1 122.2(13) . . ?
O2 C9 C7 121.7(15) . . ?
O1 C9 C7 116.0(16) . . ?
O2 C9 Cd2 59.5(7) . 2_666 ?
O1 C9 Cd2 63.0(8) . 2_666 ?
C7 C9 Cd2 176.9(10) . 2_666 ?
O7 C10 O8 118.3(14) . . ?
O7 C10 C1 122.4(16) . . ?
O8 C10 C1 118.9(16) . . ?
C4 C11 C1 110.5(12) . . ?
C4 C11 H11A 109.5 . . ?
C1 C11 H11A 109.5 . . ?
C4 C11 H11B 109.5 . . ?
C1 C11 H11B 109.5 . . ?
H11A C11 H11B 108.1 . . ?
C9 O1 Cd2 88.8(9) . 2_666 ?
Cd2 O1W H1WA 109.6 . . ?
Cd2 O1W H1WB 114.4 . . ?
H1WA O1W H1WB 103.8 . . ?
C9 O2 Cd2 93.9(9) . 2_666 ?
Cd2 O2W H2WA 109.5 . . ?
Cd2 O2W H2WB 124.4 . . ?
H2WA O2W H2WB 104.5 . . ?
C2 O3 Cd1 91.3(10) . . ?
C2 O3 Cd1 124.2(9) . 2_675 ?
Cd1 O3 Cd1 103.4(4) . 2_675 ?
Cd2 O3W H3WA 109.5 . . ?
Cd2 O3W H3WB 117.9 . . ?
H3WA O3W H3WB 105.5 . . ?
C2 O4 Cd1 90.1(9) . . ?
Cd1 O4W H4WA 109.4 . . ?
Cd1 O4W H4WB 102.2 . . ?
H4WA O4W H4WB 105.0 . . ?
C6 O5 Cd2 94.0(9) . . ?
Cd1 O5W H5WA 109.5 . . ?
Cd1 O5W H5WB 120.9 . . ?
H5WA O5W H5WB 104.1 . . ?
C6 O6 Cd2 93.0(9) . . ?
H6WA O6W H6WB 101.8 . . ?
C10 O7 Cd1 91.1(9) . 1_645 ?
H7WA O7W H7WB 101.5 . . ?
C10 O8 Cd1 94.1(9) . 1_645 ?

loop_
_geom_bond_atom_site_label_1
_geom_bond_atom_site_label_2
_geom_bond_distance
_geom_bond_site_symmetry_2
_geom_bond_publ_flag
Cd1 O4W 2.258(11) . ?
Cd1 O5W 2.309(8) . ?
Cd1 O8 2.365(11) 1_465 ?
Cd1 O3 2.378(10) . ?
Cd1 O3 2.406(9) 2_675 ?
Cd1 O4 2.412(11) . ?
Cd1 O7 2.464(10) 1_465 ?
Cd1 C2 2.713(16) . ?
Cd2 O1W 2.324(11) . ?
Cd2 O2 2.348(9) 2_666 ?
Cd2 O5 2.353(10) . ?
Cd2 O3W 2.365(10) . ?
Cd2 O2W 2.375(10) . ?
Cd2 O6 2.380(9) . ?
Cd2 O1 2.424(9) 2_666 ?
Cd2 C9 2.719(15) 2_666 ?
Cd2 C6 2.755(13) . ?
C1 C10 1.48(2) . ?
C1 C3 1.501(19) . ?
C1 C11 1.544(19) . ?
C1 H1A 0.9800 . ?
C2 O4 1.237(17) . ?
C2 O3 1.252(19) . ?
C2 C4 1.52(2) . ?
C3 C6 1.497(18) . ?
C3 C5 1.53(2) . ?
C3 H3A 0.9800 . ?
C4 C7 1.49(2) . ?
C4 C11 1.51(2) . ?
C4 H4A 0.9800 . ?
C5 C7 1.59(2) . ?
C5 H5A 0.9300 . ?
C5 H5B 0.94(2) . ?
C6 O6 1.268(18) . ?
C6 O5 1.276(17) . ?
C7 C9 1.548(19) . ?
C7 H7A 0.9800 . ?
C9 O2 1.222(17) . ?
C9 O1 1.284(19) . ?
C9 Cd2 2.719(15) 2_666 ?
C10 O7 1.248(18) . ?
C10 O8 1.307(18) . ?
C11 H11A 0.9700 . ?
C11 H11B 0.9700 . ?
O1 Cd2 2.424(9) 2_666 ?
O1W H1WA 0.8202 . ?
O1W H1WB 0.8527 . ?
O2 Cd2 2.348(9) 2_666 ?
O2W H2WA 0.8200 . ?
O2W H2WB 0.8528 . ?
O3 Cd1 2.406(9) 2_675 ?
O3W H3WA 0.8200 . ?
O3W H3WB 0.8446 . ?
O4W H4WA 0.8200 . ?
O4W H4WB 0.8545 . ?
O5W H5WA 0.8200 . ?
O5W H5WB 0.8512 . ?
O6W H6WA 0.8521 . ?
O6W H6WB 0.8513 . ?
O7 Cd1 2.464(10) 1_645 ?
O7W H7WA 0.8528 . ?
O7W H7WB 0.8475 . ?
O8 Cd1 2.365(11) 1_645 ?

loop_
_geom_hbond_atom_site_label_D
_geom_hbond_atom_site_label_H
_geom_hbond_atom_site_label_A
_geom_hbond_distance_DH
_geom_hbond_distance_HA
_geom_hbond_distance_DA
_geom_hbond_angle_DHA
_geom_hbond_site_symmetry_A
O1W H1WA O1 0.82 1.95 2.746(14) 163.6 1_545
O1W H1WB O3W 0.85 2.13 2.835(12) 140.1 2_756
O2W H2WA O7W 0.82 1.98 2.726(15) 151.6 1_455
O2W H2WB O5 0.85 1.92 2.736(15) 160.8 2_666
O3W H3WA O5W 0.82 2.00 2.804(13) 166.9 2_666
O3W H3WB O6 0.84 2.12 2.887(15) 150.3 2_756
O4W H4WA O7W 0.82 1.91 2.728(14) 171.8 2_765
O4W H4WB O7 0.85 2.53 2.992(14) 115.0 2_665
O5W H5WA O6W 0.82 1.87 2.670(15) 163.4 .
O5W H5WB O7 0.85 1.99 2.744(16) 147.4 2_665
O6W H6WA O2 0.85 2.63 3.279(17) 134.4 .
O6W H6WB O4 0.85 2.01 2.797(16) 152.4 2_665
O7W H7WA O8 0.85 1.81 2.652(16) 170.5 .
O7W H7WB O1 0.85 2.05 2.897(16) 177.9 1_645
